data_4135479
loop_
_publ_author_name
'Ma, Senjie'
'Hill, Christopher K.'
'Olen, Casey L.'
'Hartwig, John F.'

_publ_section_title
;
 Ruthenium-Catalyzed Hydroamination of Unactivated Terminal Alkenes with
 Stoichiometric Amounts of Alkene and an Ammonia Surrogate by Sequential
 Oxidation and Reduction.
;
_journal_name_full 'Journal of the American Chemical Society'
_journal_paper_doi 10.1021/jacs.0c11043
_journal_year 2020
_chemical_formula_moiety 'C21.5 H45 F10.5 N1.75 O7.25 P3 Ru S3.5, 0.25(C2 F6 N1 O4 S2)'
_chemical_formula_sum 'C22 H45 F12 N2 O8.25 P3 Ru S4'
_chemical_formula_weight 1019.82
_space_group_crystal_system monoclinic
_space_group_IT_number 14
_space_group_name_Hall '-P 2ybc'
_space_group_name_H-M_alt 'P 1 21/c 1'
_atom_sites_solution_hydrogens geom
_atom_sites_solution_primary iterative
_atom_sites_solution_secondary difmap
_audit_creation_date 2020-10-19
_audit_creation_method
;
Olex2 1.2
(compiled 2018.05.29 svn.r3508 for OlexSys, GUI svn.r5506)
;
_cell_angle_alpha 90
_cell_angle_beta 91.423(5)
_cell_angle_gamma 90
_cell_formula_units_Z 4
_cell_length_a 11.433(3)
_cell_length_b 18.944(5)
_cell_length_c 18.126(5)
_cell_measurement_reflns_used 9929
_cell_measurement_temperature 100(2)
_cell_measurement_theta_max 25.33
_cell_measurement_theta_min 2.25
_cell_volume 3924.6(18)
_computing_molecular_graphics 'Olex2 (Dolomanov et al., 2009)'
_computing_publication_material 'Olex2 (Dolomanov et al., 2009)'
_computing_structure_refinement 'ShelXL (Sheldrick, 2015)'
_diffrn_ambient_temperature 100(2)
_diffrn_detector_area_resol_mean 8.366
_diffrn_measured_fraction_theta_full 1.000
_diffrn_measured_fraction_theta_max 0.997
_diffrn_measurement_device_type 'Bruker APEX-I CCd'
_diffrn_measurement_method '\f and \w scans'
_diffrn_radiation_type MoK\a
_diffrn_radiation_wavelength 0.71073
_diffrn_reflns_av_R_equivalents 0.0671
_diffrn_reflns_av_unetI/netI 0.0236
_diffrn_reflns_Laue_measured_fraction_full 1.000
_diffrn_reflns_Laue_measured_fraction_max 0.997
_diffrn_reflns_limit_h_max 13
_diffrn_reflns_limit_h_min -13
_diffrn_reflns_limit_k_max 22
_diffrn_reflns_limit_k_min -22
_diffrn_reflns_limit_l_max 21
_diffrn_reflns_limit_l_min -21
_diffrn_reflns_number 122529
_diffrn_reflns_point_group_measured_fraction_full 1.000
_diffrn_reflns_point_group_measured_fraction_max 0.997
_diffrn_reflns_theta_full 25.000
_diffrn_reflns_theta_max 25.384
_diffrn_reflns_theta_min 1.555
_diffrn_source 'fine focus sealed tube'
_exptl_absorpt_coefficient_mu 0.836
_exptl_absorpt_correction_T_max 0.928
_exptl_absorpt_correction_T_min 0.836
_exptl_absorpt_correction_type multi-scan
_exptl_absorpt_process_details SADABS
_exptl_crystal_colour yellow
_exptl_crystal_colour_primary yellow
_exptl_crystal_density_diffrn 1.726
_exptl_crystal_description prism
_exptl_crystal_F_000 2072
_exptl_crystal_size_max 0.06
_exptl_crystal_size_mid 0.05
_exptl_crystal_size_min 0.05
_refine_diff_density_max 0.940
_refine_diff_density_min -0.622
_refine_diff_density_rms 0.078
_refine_ls_extinction_method none
_refine_ls_goodness_of_fit_ref 1.123
_refine_ls_hydrogen_treatment constr
_refine_ls_matrix_type full
_refine_ls_number_parameters 605
_refine_ls_number_reflns 7197
_refine_ls_number_restraints 4
_refine_ls_restrained_S_all 1.123
_refine_ls_R_factor_all 0.0376
_refine_ls_R_factor_gt 0.0331
_refine_ls_shift/su_max 0.001
_refine_ls_shift/su_mean 0.000
_refine_ls_structure_factor_coef Fsqd
_refine_ls_weighting_details 'w=1/[\s^2^(Fo^2^)+(0.0198P)^2^+10.2871P] where P=(Fo^2^+2Fc^2^)/3'
_refine_ls_weighting_scheme calc
_refine_ls_wR_factor_gt 0.0761
_refine_ls_wR_factor_ref 0.0786
_reflns_Friedel_coverage 0.000
_reflns_number_gt 6539
_reflns_number_total 7197
_reflns_threshold_expression 'I > 2\s(I)'
_cod_data_source_file ja0c11043_si_002.cif
_cod_data_source_block Hartwig156
_cod_database_code 4135479
_shelx_shelxl_version_number 2014/7
_shelx_space_group_comment
;
The symmetry employed for this shelxl refinement is uniquely defined
by the following loop, which should always be used as a source of
symmetry information in preference to the above space-group names.
They are only intended as comments.
;
_shelx_estimated_absorpt_t_max 0.959
_shelx_estimated_absorpt_t_min 0.952
_olex2_refinement_description
;
1. Fixed Uiso
 At 1.2 times of:
  All C(H,H) groups
 At 1.5 times of:
  All C(H,H,H) groups
2. Restrained distances
 S3A-C21A
 1.84 with sigma of 0.005
 F7A-C21A
 1.32 with sigma of 0.005
 F9A-C21A
 1.32 with sigma of 0.005
 F8A-C21A
 1.32 with sigma of 0.005
3. Uiso/Uaniso restraints and constraints
Uanis(O8) = Uanis(O8A)
Uanis(O5) = Uanis(O9)
Uanis(C22) = Uanis(C22A)
4. Others
 Sof(C21A)=Sof(C22A)=Sof(N2A)=Sof(O5A)=Sof(O6A)=Sof(O7A)=Sof(O8A)=Sof(O9)=
 Sof(F7A)=Sof(F8A)=Sof(F9A)=Sof(F10A)=Sof(F11A)=Sof(F12A)=Sof(S3A)=Sof(S4A)=1-
 FVAR(1)
 Sof(C21)=Sof(C22)=Sof(N2)=Sof(O5)=Sof(O6)=Sof(O7)=Sof(O8)=Sof(F7)=Sof(F8)=
 Sof(F9)=Sof(F10)=Sof(F11)=Sof(F12)=Sof(S3)=Sof(S4)=FVAR(1)
5.a Secondary CH2 refined with riding coordinates:
 C1(H1A,H1B), C3(H3A,H3B), C5(H5A,H5B), C7(H7A,H7B), C9(H9A,H9B), C11(H11A,
 H11B), C13(H13A,H13B), C15(H15A,H15B), C17(H17A,H17B)
5.b Idealised Me refined as rotating group:
 C2(H2A,H2B,H2C), C4(H4A,H4B,H4C), C6(H6A,H6B,H6C), C8(H8A,H8B,H8C), C10(H10A,
 H10B,H10C), C12(H12A,H12B,H12C), C14(H14A,H14B,H14C), C16(H16A,H16B,H16C),
 C18(H18A,H18B,H18C)
;
_olex2_submission_special_instructions 'No special instructions were received'

loop_
_space_group_symop_operation_xyz
'x, y, z'
'-x, y+1/2, -z+1/2'
'-x, -y, -z'
'x, -y-1/2, z-1/2'

loop_
_atom_site_label
_atom_site_type_symbol
_atom_site_fract_x
_atom_site_fract_y
_atom_site_fract_z
_atom_site_U_iso_or_equiv
_atom_site_adp_type
_atom_site_occupancy
_atom_site_site_symmetry_order
_atom_site_calc_flag
_atom_site_refinement_flags_posn
_atom_site_refinement_flags_adp
_atom_site_refinement_flags_occupancy
_atom_site_disorder_assembly
_atom_site_disorder_group
C1 C 0.2523(3) 0.61106(15) 0.40882(16) 0.0162(6) Uani 1 1 d . . . . .
H1A H 0.2519 0.5638 0.4322 0.019 Uiso 1 1 calc R . . . .
H1B H 0.3326 0.6201 0.3918 0.019 Uiso 1 1 calc R . . . .
C2 C 0.2223(3) 0.66643(16) 0.46697(17) 0.0211(7) Uani 1 1 d . . . . .
H2A H 0.2101 0.7123 0.4430 0.032 Uiso 1 1 calc GR . . . .
H2B H 0.2869 0.6701 0.5033 0.032 Uiso 1 1 calc GR . . . .
H2C H 0.1508 0.6524 0.4918 0.032 Uiso 1 1 calc GR . . . .
C3 C 0.1562(3) 0.51826(15) 0.29287(16) 0.0181(6) Uani 1 1 d . . . . .
H3A H 0.0746 0.5026 0.2833 0.022 Uiso 1 1 calc R . . . .
H3B H 0.1951 0.5192 0.2447 0.022 Uiso 1 1 calc R . . . .
C4 C 0.2171(3) 0.46191(17) 0.34055(19) 0.0261(7) Uani 1 1 d . . . . .
H4A H 0.2994 0.4747 0.3486 0.039 Uiso 1 1 calc GR . . . .
H4B H 0.2120 0.4162 0.3154 0.039 Uiso 1 1 calc GR . . . .
H4C H 0.1787 0.4587 0.3882 0.039 Uiso 1 1 calc GR . . . .
C5 C 0.0079(3) 0.61466(16) 0.37060(16) 0.0166(6) Uani 1 1 d . . . . .
H5A H 0.0004 0.6615 0.3943 0.020 Uiso 1 1 calc R . . . .
H5B H -0.0531 0.6116 0.3310 0.020 Uiso 1 1 calc R . . . .
C6 C -0.0169(3) 0.55799(17) 0.42801(17) 0.0209(7) Uani 1 1 d . . . . .
H6A H -0.0153 0.5114 0.4046 0.031 Uiso 1 1 calc GR . . . .
H6B H -0.0942 0.5661 0.4486 0.031 Uiso 1 1 calc GR . . . .
H6C H 0.0428 0.5601 0.4677 0.031 Uiso 1 1 calc GR . . . .
C7 C -0.0535(3) 0.60079(17) 0.17263(18) 0.0242(7) Uani 1 1 d . . . . .
H7A H 0.0098 0.5652 0.1752 0.029 Uiso 1 1 calc R . . . .
H7B H -0.1047 0.5921 0.2149 0.029 Uiso 1 1 calc R . . . .
C8 C -0.1258(3) 0.58777(18) 0.10139(19) 0.0306(8) Uani 1 1 d . . . . .
H8A H -0.1881 0.6232 0.0970 0.046 Uiso 1 1 calc GR . . . .
H8B H -0.1606 0.5405 0.1029 0.046 Uiso 1 1 calc GR . . . .
H8C H -0.0750 0.5913 0.0588 0.046 Uiso 1 1 calc GR . . . .
C9 C 0.0298(3) 0.72572(17) 0.09148(16) 0.0197(6) Uani 1 1 d . . . . .
H9A H 0.1000 0.7563 0.0927 0.024 Uiso 1 1 calc R . . . .
H9B H 0.0462 0.6860 0.0578 0.024 Uiso 1 1 calc R . . . .
C10 C -0.0710(3) 0.76830(18) 0.05706(17) 0.0237(7) Uani 1 1 d . . . . .
H10A H -0.1388 0.7374 0.0488 0.036 Uiso 1 1 calc GR . . . .
H10B H -0.0469 0.7881 0.0098 0.036 Uiso 1 1 calc GR . . . .
H10C H -0.0919 0.8067 0.0904 0.036 Uiso 1 1 calc GR . . . .
C11 C -0.1032(3) 0.74052(17) 0.22732(17) 0.0215(7) Uani 1 1 d . . . . .
H11A H -0.0969 0.7329 0.2813 0.026 Uiso 1 1 calc R . . . .
H11B H -0.0863 0.7910 0.2184 0.026 Uiso 1 1 calc R . . . .
C12 C -0.2305(3) 0.7274(2) 0.20359(19) 0.0316(8) Uani 1 1 d . . . . .
H12A H -0.2406 0.7369 0.1507 0.047 Uiso 1 1 calc GR . . . .
H12B H -0.2816 0.7588 0.2313 0.047 Uiso 1 1 calc GR . . . .
H12C H -0.2511 0.6782 0.2136 0.047 Uiso 1 1 calc GR . . . .
C13 C 0.2324(3) 0.58110(17) 0.10633(18) 0.0239(7) Uani 1 1 d . . . . .
H13A H 0.1849 0.5471 0.1343 0.029 Uiso 1 1 calc R . . . .
H13B H 0.1778 0.6076 0.0734 0.029 Uiso 1 1 calc R . . . .
C14 C 0.3121(4) 0.5393(3) 0.0584(3) 0.0689(17) Uani 1 1 d . . . . .
H14A H 0.3668 0.5713 0.0344 0.103 Uiso 1 1 calc GR . . . .
H14B H 0.2655 0.5142 0.0206 0.103 Uiso 1 1 calc GR . . . .
H14C H 0.3561 0.5052 0.0887 0.103 Uiso 1 1 calc GR . . . .
C15 C 0.3711(3) 0.70400(17) 0.11095(17) 0.0225(7) Uani 1 1 d . . . . .
H15A H 0.4148 0.6750 0.0755 0.027 Uiso 1 1 calc R . . . .
H15B H 0.3106 0.7305 0.0823 0.027 Uiso 1 1 calc R . . . .
C16 C 0.4556(3) 0.75717(19) 0.1458(2) 0.0299(8) Uani 1 1 d . . . . .
H16A H 0.4120 0.7910 0.1754 0.045 Uiso 1 1 calc GR . . . .
H16B H 0.4966 0.7824 0.1069 0.045 Uiso 1 1 calc GR . . . .
H16C H 0.5128 0.7323 0.1776 0.045 Uiso 1 1 calc GR . . . .
C17 C 0.4170(3) 0.59764(19) 0.22262(19) 0.0278(8) Uani 1 1 d . . . . .
H17A H 0.4405 0.6267 0.2659 0.033 Uiso 1 1 calc R . . . .
H17B H 0.3844 0.5531 0.2419 0.033 Uiso 1 1 calc R . . . .
C18 C 0.5276(3) 0.57920(19) 0.1817(2) 0.0307(8) Uani 1 1 d . . . . .
H18A H 0.5103 0.5417 0.1458 0.046 Uiso 1 1 calc GR . . . .
H18B H 0.5879 0.5629 0.2171 0.046 Uiso 1 1 calc GR . . . .
H18C H 0.5558 0.6211 0.1560 0.046 Uiso 1 1 calc GR . . . .
C19 C 0.2641(3) 0.94279(16) 0.18109(17) 0.0211(7) Uani 1 1 d . . . . .
C20 C -0.0345(3) 0.88075(17) 0.37719(18) 0.0246(7) Uani 1 1 d . . . . .
C21 C 0.5108(5) 0.8468(2) 0.3487(3) 0.0248(10) Uani 0.750(2) 1 d . . P A 1
C22 C 0.5885(5) 0.6005(4) 0.4491(4) 0.0240(14) Uani 0.750(2) 1 d . . P A 1
C21A C 0.5804(8) 0.8697(5) 0.3712(5) 0.034(7) Uani 0.250(2) 1 d D . P A 2
C22A C 0.6173(19) 0.6154(15) 0.4633(14) 0.0240(14) Uani 0.250(2) 1 d . . P A 2
N1 N 0.1602(2) 0.89935(14) 0.29859(15) 0.0257(6) Uani 1 1 d . . . . .
N2 N 0.5452(6) 0.7065(3) 0.3560(3) 0.0182(11) Uani 0.750(2) 1 d . . P A 1
N2A N 0.6686(11) 0.7511(8) 0.4342(8) 0.030(3) Uani 0.250(2) 1 d . . P A 2
O1 O 0.20754(18) 0.81071(10) 0.19821(11) 0.0178(4) Uani 1 1 d . . . . .
O2 O 0.04953(19) 0.89599(12) 0.17615(13) 0.0262(5) Uani 1 1 d . . . . .
O3 O 0.1754(2) 0.85969(13) 0.42843(13) 0.0303(5) Uani 1 1 d . . . . .
O4 O 0.09433(18) 0.77684(11) 0.33496(11) 0.0180(4) Uani 1 1 d . . . . .
O5 O 0.3511(10) 0.7523(5) 0.3186(7) 0.0170(13) Uani 0.750(2) 1 d . . P A 1
O6 O 0.4170(5) 0.7698(4) 0.4479(4) 0.0216(12) Uani 0.750(2) 1 d . . P A 1
O7 O 0.6620(3) 0.7280(2) 0.4758(2) 0.0348(9) Uani 0.750(2) 1 d . . P A 1
O8 O 0.7519(12) 0.6625(12) 0.3712(12) 0.036(2) Uani 0.750(2) 1 d . . P A 1
O5A O 0.6047(10) 0.8481(7) 0.5119(6) 0.048(3) Uani 0.250(2) 1 d . . P A 2
O6A O 0.4538(15) 0.7827(12) 0.4436(14) 0.022(4) Uani 0.250(2) 1 d . . P A 2
O7A O 0.5476(15) 0.6802(7) 0.3409(9) 0.026(3) Uani 0.250(2) 1 d . . P A 2
O8A O 0.733(4) 0.656(4) 0.366(4) 0.036(2) Uani 0.250(2) 1 d . . P A 2
O9 O 0.337(3) 0.7396(18) 0.314(2) 0.0170(13) Uani 0.250(2) 1 d . . P A 2
F1 F 0.2692(2) 0.93534(11) 0.10912(11) 0.0365(5) Uani 1 1 d . . . . .
F2 F 0.22952(17) 1.00780(9) 0.19622(11) 0.0280(4) Uani 1 1 d . . . . .
F3 F 0.36775(16) 0.93244(11) 0.21158(12) 0.0335(5) Uani 1 1 d . . . . .
F4 F -0.09749(17) 0.88724(11) 0.31559(11) 0.0342(5) Uani 1 1 d . . . . .
F5 F -0.02949(19) 0.94316(11) 0.40995(12) 0.0372(5) Uani 1 1 d . . . . .
F6 F -0.08775(18) 0.83572(11) 0.42105(11) 0.0333(5) Uani 1 1 d . . . . .
F7 F 0.5436(4) 0.8490(2) 0.2789(3) 0.0320(10) Uani 0.750(2) 1 d . . P A 1
F8 F 0.4336(3) 0.89738(15) 0.35963(18) 0.0360(7) Uani 0.750(2) 1 d . . P A 1
F9 F 0.6049(4) 0.8584(2) 0.3917(3) 0.0429(11) Uani 0.750(2) 1 d . . P A 1
F10 F 0.5556(4) 0.5568(3) 0.3964(2) 0.0323(9) Uani 0.750(2) 1 d . . P A 1
F11 F 0.4993(7) 0.6111(3) 0.4932(5) 0.0282(12) Uani 0.750(2) 1 d . . P A 1
F12 F 0.6745(3) 0.5688(2) 0.4894(2) 0.0371(8) Uani 0.750(2) 1 d . . P A 1
F7A F 0.5655(17) 0.8371(8) 0.3071(6) 0.045(4) Uani 0.250(2) 1 d D . P A 2
F8A F 0.4957(10) 0.9169(5) 0.3754(7) 0.051(3) Uani 0.250(2) 1 d D . P A 2
F9A F 0.6834(7) 0.9013(5) 0.3721(6) 0.052(3) Uani 0.250(2) 1 d D . P A 2
F10A F 0.5938(18) 0.5543(9) 0.4299(11) 0.078(7) Uani 0.250(2) 1 d . . P A 2
F11A F 0.518(2) 0.6336(10) 0.4972(16) 0.030(4) Uani 0.250(2) 1 d . . P A 2
F12A F 0.7005(11) 0.6111(9) 0.5103(8) 0.068(4) Uani 0.250(2) 1 d . . P A 2
P1 P 0.15129(6) 0.61012(4) 0.32805(4) 0.01316(15) Uani 1 1 d . . . . .
P2 P 0.01348(7) 0.68880(4) 0.18492(4) 0.01594(16) Uani 1 1 d . . . . .
P3 P 0.29701(7) 0.64452(4) 0.17337(4) 0.01537(16) Uani 1 1 d . . . . .
S1 S 0.15621(7) 0.87912(4) 0.21421(4) 0.01803(16) Uani 1 1 d . . . . .
S2 S 0.11428(7) 0.84884(4) 0.35972(4) 0.02021(17) Uani 1 1 d . . . . .
S3 S 0.44608(8) 0.76126(5) 0.37290(5) 0.0145(3) Uani 0.750(2) 1 d . . P A 1
S4 S 0.6448(4) 0.6838(3) 0.41289(18) 0.0249(7) Uani 0.750(2) 1 d . . P A 1
S3A S 0.5713(3) 0.80728(19) 0.44876(19) 0.0271(10) Uani 0.250(2) 1 d D . P A 2
S4A S 0.6515(13) 0.6808(7) 0.3908(5) 0.022(2) Uani 0.250(2) 1 d . . P A 2
Ru1 Ru 0.18202(2) 0.70385(2) 0.25317(2) 0.01238(7) Uani 1 1 d . . . . .

loop_
_atom_site_aniso_label
_atom_site_aniso_U_11
_atom_site_aniso_U_22
_atom_site_aniso_U_33
_atom_site_aniso_U_23
_atom_site_aniso_U_13
_atom_site_aniso_U_12
C1 0.0176(14) 0.0142(15) 0.0165(15) 0.0029(12) -0.0054(11) -0.0011(11)
C2 0.0272(17) 0.0184(16) 0.0174(15) -0.0019(13) -0.0079(13) -0.0022(13)
C3 0.0271(16) 0.0106(14) 0.0164(15) 0.0010(12) -0.0027(12) -0.0021(12)
C4 0.0337(18) 0.0137(16) 0.0302(18) -0.0004(14) -0.0091(14) 0.0030(13)
C5 0.0177(15) 0.0158(15) 0.0161(15) 0.0044(12) -0.0016(11) -0.0010(12)
C6 0.0238(16) 0.0203(16) 0.0184(16) 0.0048(13) 0.0007(12) -0.0045(13)
C7 0.0302(17) 0.0199(17) 0.0221(17) 0.0049(13) -0.0088(13) -0.0062(14)
C8 0.041(2) 0.0224(18) 0.0278(19) 0.0035(15) -0.0117(15) -0.0078(15)
C9 0.0231(16) 0.0201(16) 0.0159(15) 0.0062(12) -0.0012(12) 0.0013(13)
C10 0.0271(17) 0.0261(18) 0.0177(16) 0.0075(13) -0.0029(13) 0.0033(14)
C11 0.0188(15) 0.0245(17) 0.0213(16) 0.0043(13) 0.0016(12) 0.0028(13)
C12 0.0179(16) 0.051(2) 0.0259(18) 0.0011(16) -0.0008(13) 0.0045(15)
C13 0.0332(18) 0.0167(16) 0.0216(16) -0.0052(13) -0.0036(14) -0.0012(13)
C14 0.050(3) 0.086(4) 0.070(3) -0.056(3) -0.022(2) 0.029(3)
C15 0.0267(17) 0.0213(16) 0.0197(16) 0.0060(13) 0.0050(13) 0.0010(13)
C16 0.0241(17) 0.0260(18) 0.040(2) 0.0025(16) 0.0074(15) -0.0022(14)
C17 0.0250(17) 0.034(2) 0.0247(18) 0.0073(15) 0.0005(14) 0.0119(15)
C18 0.0273(18) 0.0282(19) 0.036(2) 0.0012(16) -0.0004(15) 0.0095(15)
C19 0.0268(17) 0.0144(15) 0.0224(17) 0.0001(12) 0.0026(13) -0.0040(13)
C20 0.0323(18) 0.0216(17) 0.0202(16) 0.0045(13) 0.0076(14) 0.0086(14)
C21 0.025(3) 0.021(2) 0.028(3) 0.001(2) -0.011(2) -0.005(2)
C22 0.015(4) 0.034(5) 0.023(3) 0.006(3) -0.008(2) 0.004(3)
C21A 0.034(13) 0.027(10) 0.041(14) 0.010(9) -0.004(11) 0.012(9)
C22A 0.015(4) 0.034(5) 0.023(3) 0.006(3) -0.008(2) 0.004(3)
N1 0.0326(16) 0.0159(14) 0.0289(15) -0.0002(12) 0.0047(12) -0.0022(11)
N2 0.019(2) 0.018(3) 0.018(3) -0.003(2) -0.0033(18) 0.000(2)
N2A 0.027(7) 0.044(9) 0.020(7) 0.000(6) -0.008(5) 0.005(6)
O1 0.0234(11) 0.0106(10) 0.0194(11) 0.0033(8) 0.0020(9) 0.0028(8)
O2 0.0224(12) 0.0216(12) 0.0343(13) 0.0019(10) -0.0034(10) 0.0027(9)
O3 0.0381(14) 0.0288(13) 0.0237(12) -0.0020(10) -0.0028(10) 0.0011(11)
O4 0.0217(11) 0.0157(11) 0.0166(11) 0.0019(8) 0.0014(8) 0.0041(8)
O5 0.019(3) 0.011(4) 0.020(2) 0.002(3) -0.001(2) -0.001(2)
O6 0.019(3) 0.029(3) 0.018(2) -0.005(2) -0.003(2) -0.004(2)
O7 0.0308(19) 0.038(2) 0.034(2) -0.0004(18) -0.0203(17) -0.0031(16)
O8 0.015(5) 0.044(5) 0.047(4) 0.019(3) -0.003(4) 0.002(4)
O5A 0.039(6) 0.060(8) 0.045(7) -0.025(6) -0.006(5) -0.010(6)
O6A 0.016(10) 0.015(8) 0.034(7) -0.001(5) 0.001(8) -0.005(6)
O7A 0.027(6) 0.020(9) 0.028(8) -0.008(6) -0.012(5) -0.006(7)
O8A 0.015(5) 0.044(5) 0.047(4) 0.019(3) -0.003(4) 0.002(4)
O9 0.019(3) 0.011(4) 0.020(2) 0.002(3) -0.001(2) -0.001(2)
F1 0.0595(14) 0.0273(11) 0.0232(10) -0.0011(8) 0.0109(10) -0.0174(10)
F2 0.0377(11) 0.0117(9) 0.0348(11) -0.0001(8) 0.0032(9) -0.0036(8)
F3 0.0231(10) 0.0285(11) 0.0487(13) -0.0022(9) -0.0036(9) -0.0024(8)
F4 0.0344(11) 0.0409(12) 0.0271(11) 0.0039(9) -0.0012(9) 0.0175(9)
F5 0.0501(13) 0.0235(11) 0.0386(12) -0.0058(9) 0.0116(10) 0.0123(9)
F6 0.0375(11) 0.0303(11) 0.0326(11) 0.0107(9) 0.0142(9) 0.0078(9)
F7 0.031(2) 0.030(2) 0.035(3) 0.0108(18) 0.0036(18) -0.0101(15)
F8 0.048(2) 0.0158(15) 0.0442(18) -0.0043(13) -0.0013(16) 0.0010(14)
F9 0.041(2) 0.030(2) 0.056(2) 0.0095(18) -0.0276(19) -0.0192(17)
F10 0.0398(19) 0.0247(19) 0.032(2) 0.0007(17) -0.0030(15) 0.0045(14)
F11 0.025(3) 0.034(4) 0.0258(19) 0.003(3) 0.0018(17) 0.001(2)
F12 0.0269(17) 0.045(2) 0.039(2) 0.0180(17) -0.0062(14) 0.0118(16)
F7A 0.066(10) 0.037(7) 0.031(9) 0.007(7) 0.004(7) -0.006(6)
F8A 0.042(6) 0.025(6) 0.086(9) 0.001(5) 0.011(6) 0.008(5)
F9A 0.032(5) 0.034(5) 0.089(8) 0.002(5) 0.009(5) -0.008(4)
F10A 0.119(18) 0.018(7) 0.099(17) 0.012(10) 0.060(13) 0.016(10)
F11A 0.028(9) 0.023(10) 0.039(7) 0.007(8) 0.008(6) -0.002(7)
F12A 0.051(7) 0.097(11) 0.056(8) 0.049(8) -0.010(6) 0.013(8)
P1 0.0162(4) 0.0107(4) 0.0124(4) 0.0022(3) -0.0025(3) -0.0004(3)
P2 0.0170(4) 0.0159(4) 0.0148(4) 0.0041(3) -0.0017(3) 0.0005(3)
P3 0.0181(4) 0.0137(4) 0.0142(4) 0.0013(3) -0.0003(3) 0.0019(3)
S1 0.0200(4) 0.0105(3) 0.0236(4) 0.0033(3) 0.0019(3) 0.0011(3)
S2 0.0244(4) 0.0155(4) 0.0208(4) 0.0008(3) 0.0026(3) 0.0029(3)
S3 0.0144(5) 0.0137(5) 0.0153(5) -0.0004(4) -0.0027(4) -0.0011(4)
S4 0.0128(9) 0.0329(11) 0.0288(18) 0.0055(13) -0.0032(12) 0.0022(7)
S3A 0.0248(18) 0.030(2) 0.0264(18) -0.0086(14) -0.0010(13) -0.0029(14)
S4A 0.024(3) 0.012(2) 0.032(5) 0.003(4) 0.004(4) 0.0018(17)
Ru1 0.01434(12) 0.00968(12) 0.01306(12) 0.00259(9) -0.00065(8) 0.00098(9)

loop_
_atom_type_symbol
_atom_type_description
_atom_type_scat_dispersion_real
_atom_type_scat_dispersion_imag
_atom_type_scat_source
C C 0.0033 0.0016 'International Tables Vol C Tables 4.2.6.8 and 6.1.1.4'
H H 0.0000 0.0000 'International Tables Vol C Tables 4.2.6.8 and 6.1.1.4'
F F 0.0171 0.0103 'International Tables Vol C Tables 4.2.6.8 and 6.1.1.4'
N N 0.0061 0.0033 'International Tables Vol C Tables 4.2.6.8 and 6.1.1.4'
O O 0.0106 0.0060 'International Tables Vol C Tables 4.2.6.8 and 6.1.1.4'
P P 0.1023 0.0942 'International Tables Vol C Tables 4.2.6.8 and 6.1.1.4'
Ru Ru -1.2594 0.8363 'International Tables Vol C Tables 4.2.6.8 and 6.1.1.4'
S S 0.1246 0.1234 'International Tables Vol C Tables 4.2.6.8 and 6.1.1.4'

loop_
_geom_angle_atom_site_label_1
_geom_angle_atom_site_label_2
_geom_angle_atom_site_label_3
_geom_angle
_geom_angle_site_symmetry_1
_geom_angle_site_symmetry_3
_geom_angle_publ_flag
H1A C1 H1B 107.6 . . ?
C2 C1 H1A 108.8 . . ?
C2 C1 H1B 108.8 . . ?
C2 C1 P1 114.0(2) . . ?
P1 C1 H1A 108.8 . . ?
P1 C1 H1B 108.8 . . ?
C1 C2 H2A 109.5 . . ?
C1 C2 H2B 109.5 . . ?
C1 C2 H2C 109.5 . . ?
H2A C2 H2B 109.5 . . ?
H2A C2 H2C 109.5 . . ?
H2B C2 H2C 109.5 . . ?
H3A C3 H3B 107.1 . . ?
C4 C3 H3A 107.7 . . ?
C4 C3 H3B 107.7 . . ?
C4 C3 P1 118.5(2) . . ?
P1 C3 H3A 107.7 . . ?
P1 C3 H3B 107.7 . . ?
C3 C4 H4A 109.5 . . ?
C3 C4 H4B 109.5 . . ?
C3 C4 H4C 109.5 . . ?
H4A C4 H4B 109.5 . . ?
H4A C4 H4C 109.5 . . ?
H4B C4 H4C 109.5 . . ?
H5A C5 H5B 107.4 . . ?
C6 C5 H5A 108.3 . . ?
C6 C5 H5B 108.3 . . ?
C6 C5 P1 116.0(2) . . ?
P1 C5 H5A 108.3 . . ?
P1 C5 H5B 108.3 . . ?
C5 C6 H6A 109.5 . . ?
C5 C6 H6B 109.5 . . ?
C5 C6 H6C 109.5 . . ?
H6A C6 H6B 109.5 . . ?
H6A C6 H6C 109.5 . . ?
H6B C6 H6C 109.5 . . ?
H7A C7 H7B 107.2 . . ?
C8 C7 H7A 108.0 . . ?
C8 C7 H7B 108.0 . . ?
C8 C7 P2 117.4(2) . . ?
P2 C7 H7A 108.0 . . ?
P2 C7 H7B 108.0 . . ?
C7 C8 H8A 109.5 . . ?
C7 C8 H8B 109.5 . . ?
C7 C8 H8C 109.5 . . ?
H8A C8 H8B 109.5 . . ?
H8A C8 H8C 109.5 . . ?
H8B C8 H8C 109.5 . . ?
H9A C9 H9B 107.0 . . ?
C10 C9 H9A 107.6 . . ?
C10 C9 H9B 107.6 . . ?
C10 C9 P2 118.8(2) . . ?
P2 C9 H9A 107.6 . . ?
P2 C9 H9B 107.6 . . ?
C9 C10 H10A 109.5 . . ?
C9 C10 H10B 109.5 . . ?
C9 C10 H10C 109.5 . . ?
H10A C10 H10B 109.5 . . ?
H10A C10 H10C 109.5 . . ?
H10B C10 H10C 109.5 . . ?
H11A C11 H11B 107.0 . . ?
C12 C11 H11A 107.5 . . ?
C12 C11 H11B 107.5 . . ?
C12 C11 P2 119.5(2) . . ?
P2 C11 H11A 107.5 . . ?
P2 C11 H11B 107.5 . . ?
C11 C12 H12A 109.5 . . ?
C11 C12 H12B 109.5 . . ?
C11 C12 H12C 109.5 . . ?
H12A C12 H12B 109.5 . . ?
H12A C12 H12C 109.5 . . ?
H12B C12 H12C 109.5 . . ?
H13A C13 H13B 107.0 . . ?
C14 C13 H13A 107.6 . . ?
C14 C13 H13B 107.6 . . ?
C14 C13 P3 119.0(3) . . ?
P3 C13 H13A 107.6 . . ?
P3 C13 H13B 107.6 . . ?
C13 C14 H14A 109.5 . . ?
C13 C14 H14B 109.5 . . ?
C13 C14 H14C 109.5 . . ?
H14A C14 H14B 109.5 . . ?
H14A C14 H14C 109.5 . . ?
H14B C14 H14C 109.5 . . ?
H15A C15 H15B 107.3 . . ?
C16 C15 H15A 108.1 . . ?
C16 C15 H15B 108.1 . . ?
C16 C15 P3 116.9(2) . . ?
P3 C15 H15A 108.1 . . ?
P3 C15 H15B 108.1 . . ?
C15 C16 H16A 109.5 . . ?
C15 C16 H16B 109.5 . . ?
C15 C16 H16C 109.5 . . ?
H16A C16 H16B 109.5 . . ?
H16A C16 H16C 109.5 . . ?
H16B C16 H16C 109.5 . . ?
H17A C17 H17B 107.0 . . ?
C18 C17 H17A 107.5 . . ?
C18 C17 H17B 107.5 . . ?
C18 C17 P3 119.4(2) . . ?
P3 C17 H17A 107.5 . . ?
P3 C17 H17B 107.5 . . ?
C17 C18 H18A 109.5 . . ?
C17 C18 H18B 109.5 . . ?
C17 C18 H18C 109.5 . . ?
H18A C18 H18B 109.5 . . ?
H18A C18 H18C 109.5 . . ?
H18B C18 H18C 109.5 . . ?
F1 C19 F2 109.0(3) . . ?
F1 C19 S1 107.5(2) . . ?
F2 C19 S1 109.7(2) . . ?
F3 C19 F1 109.9(3) . . ?
F3 C19 F2 108.9(3) . . ?
F3 C19 S1 111.8(2) . . ?
F4 C20 F5 108.2(3) . . ?
F4 C20 F6 108.5(3) . . ?
F4 C20 S2 111.9(2) . . ?
F5 C20 F6 108.7(3) . . ?
F5 C20 S2 109.9(2) . . ?
F6 C20 S2 109.4(2) . . ?
F7 C21 F9 108.0(5) . . ?
F7 C21 S3 112.3(4) . . ?
F8 C21 F7 109.0(4) . . ?
F8 C21 F9 109.0(5) . . ?
F8 C21 S3 109.2(4) . . ?
F9 C21 S3 109.2(3) . . ?
F10 C22 F11 108.8(5) . . ?
F10 C22 F12 107.7(6) . . ?
F10 C22 S4 112.4(5) . . ?
F11 C22 F12 107.5(6) . . ?
F11 C22 S4 111.6(6) . . ?
F12 C22 S4 108.6(4) . . ?
F7A C21A F8A 106.8(12) . . ?
F7A C21A S3A 111.2(8) . . ?
F8A C21A S3A 109.6(7) . . ?
F9A C21A F7A 108.5(11) . . ?
F9A C21A F8A 110.3(10) . . ?
F9A C21A S3A 110.4(7) . . ?
F10A C22A F11A 105.5(19) . . ?
F10A C22A S4A 107.6(18) . . ?
F11A C22A S4A 110(2) . . ?
F12A C22A F10A 113(2) . . ?
F12A C22A F11A 110(2) . . ?
F12A C22A S4A 110.6(17) . . ?
S2 N1 S1 122.45(18) . . ?
S3 N2 S4 124.3(4) . . ?
S4A N2A S3A 125.8(10) . . ?
S1 O1 Ru1 130.37(12) . . ?
S2 O4 Ru1 134.67(13) . . ?
S3 O5 Ru1 161.2(7) . . ?
C1 P1 C3 104.98(13) . . ?
C1 P1 Ru1 111.39(10) . . ?
C3 P1 Ru1 121.50(10) . . ?
C5 P1 C1 102.41(14) . . ?
C5 P1 C3 102.95(14) . . ?
C5 P1 Ru1 111.65(10) . . ?
C7 P2 C9 106.41(15) . . ?
C7 P2 Ru1 121.38(11) . . ?
C9 P2 Ru1 110.29(10) . . ?
C11 P2 C7 103.20(16) . . ?
C11 P2 C9 105.82(14) . . ?
C11 P2 Ru1 108.58(11) . . ?
C13 P3 Ru1 120.73(11) . . ?
C15 P3 C13 100.24(15) . . ?
C15 P3 C17 104.31(16) . . ?
C15 P3 Ru1 111.98(11) . . ?
C17 P3 C13 106.56(16) . . ?
C17 P3 Ru1 111.37(11) . . ?
N1 S1 C19 98.87(14) . . ?
O1 S1 C19 104.03(14) . . ?
O1 S1 N1 114.07(14) . . ?
O2 S1 C19 105.58(14) . . ?
O2 S1 N1 114.80(15) . . ?
O2 S1 O1 116.66(13) . . ?
N1 S2 C20 104.40(15) . . ?
O3 S2 C20 103.72(15) . . ?
O3 S2 N1 111.36(15) . . ?
O3 S2 O4 118.33(13) . . ?
O4 S2 C20 102.89(14) . . ?
O4 S2 N1 114.10(14) . . ?
N2 S3 C21 103.8(3) . . ?
O5 S3 C21 103.8(4) . . ?
O5 S3 N2 108.6(5) . . ?
O6 S3 C21 103.5(3) . . ?
O6 S3 N2 116.8(4) . . ?
O6 S3 O5 118.2(6) . . ?
N2 S4 C22 102.3(4) . . ?
O7 S4 C22 105.2(3) . . ?
O7 S4 N2 116.5(4) . . ?
O7 S4 O8 117.5(7) . . ?
O8 S4 C22 104.2(9) . . ?
O8 S4 N2 109.1(8) . . ?
N2A S3A C21A 104.7(7) . . ?
O5A S3A C21A 104.2(7) . . ?
O5A S3A N2A 109.1(7) . . ?
O6A S3A C21A 103.3(10) . . ?
O6A S3A N2A 116.1(11) . . ?
O6A S3A O5A 117.7(12) . . ?
N2A S4A C22A 103.8(11) . . ?
O7A S4A C22A 104.4(12) . . ?
O7A S4A N2A 113.9(11) . . ?
O8A S4A C22A 101(4) . . ?
O8A S4A N2A 117(3) . . ?
O8A S4A O7A 114(3) . . ?
O1 Ru1 O5 76.6(3) . . ?
O1 Ru1 P2 89.40(6) . . ?
O4 Ru1 O1 78.96(7) . . ?
O4 Ru1 O5 79.1(3) . . ?
O4 Ru1 P2 92.83(6) . . ?
O9 Ru1 O1 80.3(10) . . ?
O9 Ru1 O4 81.3(11) . . ?
O9 Ru1 P1 94.5(11) . . ?
O9 Ru1 P2 169.0(10) . . ?
O9 Ru1 P3 89.9(11) . . ?
P1 Ru1 O1 168.81(6) . . ?
P1 Ru1 O4 90.49(6) . . ?
P1 Ru1 O5 97.9(3) . . ?
P1 Ru1 P2 94.89(3) . . ?
P1 Ru1 P3 95.41(3) . . ?
P2 Ru1 O5 164.9(3) . . ?
P3 Ru1 O1 94.51(6) . . ?
P3 Ru1 O4 169.76(6) . . ?
P3 Ru1 O5 91.8(3) . . ?
P3 Ru1 P2 94.99(3) . . ?

loop_
_geom_bond_atom_site_label_1
_geom_bond_atom_site_label_2
_geom_bond_distance
_geom_bond_site_symmetry_2
_geom_bond_publ_flag
C1 H1A 0.9900 . ?
C1 H1B 0.9900 . ?
C1 C2 1.532(4) . ?
C1 P1 1.842(3) . ?
C2 H2A 0.9800 . ?
C2 H2B 0.9800 . ?
C2 H2C 0.9800 . ?
C3 H3A 0.9900 . ?
C3 H3B 0.9900 . ?
C3 C4 1.530(4) . ?
C3 P1 1.855(3) . ?
C4 H4A 0.9800 . ?
C4 H4B 0.9800 . ?
C4 H4C 0.9800 . ?
C5 H5A 0.9900 . ?
C5 H5B 0.9900 . ?
C5 C6 1.527(4) . ?
C5 P1 1.831(3) . ?
C6 H6A 0.9800 . ?
C6 H6B 0.9800 . ?
C6 H6C 0.9800 . ?
C7 H7A 0.9900 . ?
C7 H7B 0.9900 . ?
C7 C8 1.536(4) . ?
C7 P2 1.846(3) . ?
C8 H8A 0.9800 . ?
C8 H8B 0.9800 . ?
C8 H8C 0.9800 . ?
C9 H9A 0.9900 . ?
C9 H9B 0.9900 . ?
C9 C10 1.527(4) . ?
C9 P2 1.846(3) . ?
C10 H10A 0.9800 . ?
C10 H10B 0.9800 . ?
C10 H10C 0.9800 . ?
C11 H11A 0.9900 . ?
C11 H11B 0.9900 . ?
C11 C12 1.528(4) . ?
C11 P2 1.839(3) . ?
C12 H12A 0.9800 . ?
C12 H12B 0.9800 . ?
C12 H12C 0.9800 . ?
C13 H13A 0.9900 . ?
C13 H13B 0.9900 . ?
C13 C14 1.501(5) . ?
C13 P3 1.849(3) . ?
C14 H14A 0.9800 . ?
C14 H14B 0.9800 . ?
C14 H14C 0.9800 . ?
C15 H15A 0.9900 . ?
C15 H15B 0.9900 . ?
C15 C16 1.523(5) . ?
C15 P3 1.821(3) . ?
C16 H16A 0.9800 . ?
C16 H16B 0.9800 . ?
C16 H16C 0.9800 . ?
C17 H17A 0.9900 . ?
C17 H17B 0.9900 . ?
C17 C18 1.523(5) . ?
C17 P3 1.845(3) . ?
C18 H18A 0.9800 . ?
C18 H18B 0.9800 . ?
C18 H18C 0.9800 . ?
C19 F1 1.315(4) . ?
C19 F2 1.324(4) . ?
C19 F3 1.310(4) . ?
C19 S1 1.836(3) . ?
C20 F4 1.320(4) . ?
C20 F5 1.324(4) . ?
C20 F6 1.325(4) . ?
C20 S2 1.840(3) . ?
C21 F7 1.329(7) . ?
C21 F8 1.321(6) . ?
C21 F9 1.331(6) . ?
C21 S3 1.839(5) . ?
C22 F10 1.313(8) . ?
C22 F11 1.328(12) . ?
C22 F12 1.352(8) . ?
C22 S4 1.832(8) . ?
C21A F7A 1.322(5) . ?
C21A F8A 1.322(5) . ?
C21A F9A 1.322(5) . ?
C21A S3A 1.842(5) . ?
C22A F10A 1.33(3) . ?
C22A F11A 1.34(4) . ?
C22A F12A 1.26(2) . ?
C22A S4A 1.86(3) . ?
N1 S1 1.576(3) . ?
N1 S2 1.564(3) . ?
N2 S3 1.572(6) . ?
N2 S4 1.578(8) . ?
N2A S3A 1.567(13) . ?
N2A S4A 1.557(18) . ?
O1 S1 1.455(2) . ?
O1 Ru1 2.278(2) . ?
O2 S1 1.423(2) . ?
O3 S2 1.428(2) . ?
O4 S2 1.452(2) . ?
O4 Ru1 2.278(2) . ?
O5 S3 1.458(10) . ?
O5 Ru1 2.422(8) . ?
O6 S3 1.417(8) . ?
O7 S4 1.424(5) . ?
O8 S4 1.51(2) . ?
O5A S3A 1.426(11) . ?
O6A S3A 1.423(15) . ?
O7A S4A 1.47(2) . ?
O8A S4A 1.14(8) . ?
O9 Ru1 2.17(3) . ?
P1 Ru1 2.2677(9) . ?
P2 Ru1 2.2818(9) . ?
P3 Ru1 2.2757(9) . ?
